data_4023463
loop_
_publ_author_name
'Marek J. Potrzebowski'
'Wojciech M. Potrzebowski'
'Agata Jeziorna'
'Wlodzimierz Ciesielski'
'Jaros\/law Gajda'
'Grzegorz D. Bujacz'
'Maksymilian Chruszcz'
'Wladek Minor'

_publ_section_title
;
 Synthesis and Solid-State Study of Supramolecular Host-Guest
 Assemblies: Bis[6-O,6-O'-(1,2:3,4-diisopropylidene-\a-D-
 galactopyranosyl)thiophosphoryl] Dichalcogenides
;
_journal_name_full 'Journal of Organic Chemistry'
_journal_page_first 4388
_journal_page_last 4397
_journal_paper_doi 10.1021/jo8002997
_journal_volume 73
_journal_year 2008
_chemical_absolute_configuration ad
_chemical_formula_sum 'C62 H92 O24 P2 S2 Se2'
_chemical_formula_weight 1505.34
_space_group_IT_number 5
_symmetry_cell_setting monoclinic
_symmetry_space_group_name_Hall 'C 2y'
_symmetry_space_group_name_H-M 'C 1 2 1'
_atom_sites_solution_hydrogens geom
_atom_sites_solution_primary direct
_atom_sites_solution_secondary difmap
_audit_creation_method SHELXL-97
_cell_angle_alpha 90.00
_cell_angle_beta 94.31(3)
_cell_angle_gamma 90.00
_cell_formula_units_Z 2
_cell_length_a 30.474(6)
_cell_length_b 10.554(2)
_cell_length_c 11.801(2)
_cell_measurement_reflns_used 66903
_cell_measurement_temperature 293(2)
_cell_volume 3784.7(13)
_computing_cell_refinement 'Bruker SMART'
_computing_data_collection 'Bruker SMART'
_computing_data_reduction 'Bruker SAINT'
_computing_molecular_graphics 'Bruker SHELXTL'
_computing_publication_material 'Bruker SHELXTL'
_computing_structure_refinement 'SHELXL-97 (Sheldrick, 1997)'
_computing_structure_solution 'SHELXS-97 (Sheldrick, 1990)'
_diffrn_ambient_temperature 293(2)
_diffrn_measured_fraction_theta_full 0.996
_diffrn_measured_fraction_theta_max 0.996
_diffrn_measurement_device_type 'CCD area detector'
_diffrn_measurement_method 'omega scans'
_diffrn_radiation_monochromator graphite
_diffrn_radiation_source 'fine-focus sealed tube'
_diffrn_radiation_type MoK\a
_diffrn_radiation_wavelength 0.71073
_diffrn_reflns_av_R_equivalents 0.0238
_diffrn_reflns_av_sigmaI/netI 0.0346
_diffrn_reflns_limit_h_max 36
_diffrn_reflns_limit_h_min -36
_diffrn_reflns_limit_k_max 11
_diffrn_reflns_limit_k_min -12
_diffrn_reflns_limit_l_max 14
_diffrn_reflns_limit_l_min -14
_diffrn_reflns_number 21479
_diffrn_reflns_theta_full 25.67
_diffrn_reflns_theta_max 25.67
_diffrn_reflns_theta_min 1.73
_exptl_absorpt_coefficient_mu 1.144
_exptl_absorpt_correction_T_max 0.85
_exptl_absorpt_correction_T_min 0.80
_exptl_absorpt_correction_type multi-scan
_exptl_absorpt_process_details '(SADABS, Sheldrick, G.M.)'
_exptl_crystal_colour colorless
_exptl_crystal_density_diffrn 1.321
_exptl_crystal_density_method 'not measured'
_exptl_crystal_description block
_exptl_crystal_F_000 1572
_exptl_crystal_size_max 0.19
_exptl_crystal_size_mid 0.17
_exptl_crystal_size_min 0.14
_refine_diff_density_max 0.342
_refine_diff_density_min -0.368
_refine_diff_density_rms 0.059
_refine_ls_abs_structure_details 'Flack H D (1983), Acta Cryst. A39, 876-881'
_refine_ls_abs_structure_Flack 0.297(9)
_refine_ls_extinction_method none
_refine_ls_goodness_of_fit_ref 1.177
_refine_ls_hydrogen_treatment constr
_refine_ls_matrix_type full
_refine_ls_number_parameters 381
_refine_ls_number_reflns 6502
_refine_ls_number_restraints 1
_refine_ls_restrained_S_all 1.176
_refine_ls_R_factor_all 0.0471
_refine_ls_R_factor_gt 0.0448
_refine_ls_shift/su_max 0.023
_refine_ls_shift/su_mean 0.001
_refine_ls_structure_factor_coef Fsqd
_refine_ls_weighting_details 'calc w=1/[\s^2^(Fo^2^)+(0.0889P)^2^+0.1185P] where P=(Fo^2^+2Fc^2^)/3'
_refine_ls_weighting_scheme calc
_refine_ls_wR_factor_gt 0.1315
_refine_ls_wR_factor_ref 0.1353
_reflns_number_gt 5994
_reflns_number_total 6502
_reflns_threshold_expression >2sigma(I)
_cod_data_source_file jo8002997-File001.cif
_cod_data_source_block disele
_cod_depositor_comments
;
 Marking attached hydrogen atoms.

 Antanas Vaitkus,
 2017-01-03
;
_cod_original_sg_symbol_H-M 'C 2'
_cod_database_code 4023463

loop_
_symmetry_equiv_pos_as_xyz
'x, y, z'
'-x, y, -z'
'x+1/2, y+1/2, z'
'-x+1/2, y+1/2, -z'

loop_
_atom_site_label
_atom_site_type_symbol
_atom_site_fract_x
_atom_site_fract_y
_atom_site_fract_z
_atom_site_U_iso_or_equiv
_atom_site_adp_type
_atom_site_occupancy
_atom_site_symmetry_multiplicity
_atom_site_calc_flag
_atom_site_refinement_flags
_atom_site_disorder_assembly
_atom_site_disorder_group
_atom_site_attached_hydrogens
Se Se -0.012957(17) 0.88699(4) 0.40408(4) 0.10427(18) Uani 1 1 d . . . 0
P P 0.06125(3) 1.04383(7) 0.61709(6) 0.07057(19) Uani 1 1 d . . . 0
S S 0.09706(4) 1.00793(13) 0.75360(8) 0.0997(3) Uani 1 1 d . . . 0
O2B O -0.07078(7) 1.5406(2) 0.56733(19) 0.0772(5) Uani 1 1 d . . . 0
O4B O 0.05224(8) 1.4248(2) 0.7529(2) 0.0812(6) Uani 1 1 d . . . 0
C6B C 0.00645(10) 1.1995(3) 0.7036(3) 0.0673(6) Uani 1 1 d . . . 0
H3A H 0.0238 1.2035 0.7759 0.081 Uiso 1 1 calc R . . 0
H3B H -0.0158 1.1344 0.7079 0.081 Uiso 1 1 calc R . . 0
O6B O 0.03441(7) 1.1725(2) 0.61188(17) 0.0666(4) Uani 1 1 d . . . 0
C5B C -0.01458(9) 1.3262(3) 0.6749(2) 0.0594(5) Uani 1 1 d . . . 0
H5 H -0.0334 1.3187 0.6042 0.071 Uiso 1 1 calc R . . 0
O3B O 0.01446(8) 1.6034(3) 0.7867(2) 0.0893(7) Uani 1 1 d . . . 0
O1B O -0.04131(7) 1.3525(2) 0.76716(17) 0.0717(5) Uani 1 1 d . . . 0
C5A C 0.14417(12) 1.0418(4) 0.3894(3) 0.0821(9) Uani 1 1 d . . . 0
H8 H 0.1597 1.1116 0.4300 0.099 Uiso 1 1 calc R . . 0
C10B C 0.05522(12) 1.5424(4) 0.8108(3) 0.0822(8) Uani 1 1 d . . . 0
C4B C 0.01818(9) 1.4320(3) 0.6633(2) 0.0615(5) Uani 1 1 d . . . 0
H10 H 0.0309 1.4261 0.5896 0.074 Uiso 1 1 calc R . . 0
O3A O 0.13538(10) 1.0257(4) 0.1048(2) 0.1043(10) Uani 1 1 d . . . 0
O1A O 0.17564(10) 0.9511(3) 0.3574(2) 0.1034(9) Uani 1 1 d . . . 0
O6A O 0.08403(8) 1.0632(2) 0.50389(19) 0.0803(6) Uani 1 1 d . . . 0
C7B C -0.11358(11) 1.4888(4) 0.5792(3) 0.0860(9) Uani 1 1 d . . . 0
C3B C -0.00236(11) 1.5629(3) 0.6768(3) 0.0733(7) Uani 1 1 d . . . 0
H15 H 0.0069 1.6210 0.6183 0.088 Uiso 1 1 calc R . . 0
C4A C 0.11853(11) 1.0942(4) 0.2844(3) 0.0835(10) Uani 1 1 d . . . 0
H16 H 0.1027 1.1711 0.3037 0.100 Uiso 1 1 calc R . . 0
C2B C -0.05187(11) 1.5630(3) 0.6787(3) 0.0763(7) Uani 1 1 d . . . 0
H17 H -0.0619 1.6449 0.7063 0.092 Uiso 1 1 calc R . . 0
C1B C -0.06970(12) 1.4561(4) 0.7484(3) 0.0807(8) Uani 1 1 d . . . 0
H18 H -0.0775 1.4896 0.8217 0.097 Uiso 1 1 calc R . . 0
O1'B O -0.10855(8) 1.4185(3) 0.6834(2) 0.0935(8) Uani 1 1 d . . . 0
O2A O 0.21030(9) 1.2216(4) 0.2781(3) 0.1137(11) Uani 1 1 d . . . 0
O4A O 0.08825(10) 0.9999(4) 0.2409(2) 0.1069(10) Uani 1 1 d . . . 0
C3A C 0.14744(12) 1.1208(5) 0.1861(3) 0.0907(11) Uani 1 1 d . . . 0
H22 H 0.1407 1.2049 0.1540 0.109 Uiso 1 1 calc R . . 0
O1'A O 0.24196(11) 1.0603(5) 0.3777(3) 0.1211(13) Uani 1 1 d . . . 0
C1A C 0.21038(14) 1.0029(5) 0.3002(4) 0.1051(14) Uani 1 1 d . . . 0
H24 H 0.2245 0.9354 0.2590 0.126 Uiso 1 1 calc R . . 0
C10A C 0.09145(16) 0.9937(6) 0.1212(4) 0.1128(17) Uani 1 1 d . . . 0
C6A C 0.11682(16) 0.9743(4) 0.4689(3) 0.0939(11) Uani 1 1 d . . . 0
H27A H 0.1026 0.9017 0.4315 0.113 Uiso 1 1 calc R . . 0
H27B H 0.1350 0.9447 0.5345 0.113 Uiso 1 1 calc R . . 0
C2A C 0.19676(13) 1.1090(6) 0.2183(4) 0.1047(15) Uani 1 1 d . . . 0
H28 H 0.2126 1.1012 0.1494 0.126 Uiso 1 1 calc R . . 0
C8B C -0.12511(14) 1.4009(6) 0.4843(4) 0.1052(13) Uani 1 1 d . . . 0
H29A H -0.1538 1.3660 0.4923 0.158 Uiso 1 1 calc R . . 0
H29B H -0.1039 1.3336 0.4853 0.158 Uiso 1 1 calc R . . 0
H29C H -0.1252 1.4459 0.4136 0.158 Uiso 1 1 calc R . . 0
C11B C 0.06122(19) 1.5174(7) 0.9371(4) 0.1207(17) Uani 1 1 d . . . 0
H30A H 0.0889 1.4759 0.9548 0.181 Uiso 1 1 calc R . . 0
H30B H 0.0378 1.4642 0.9592 0.181 Uiso 1 1 calc R . . 0
H30C H 0.0607 1.5963 0.9775 0.181 Uiso 1 1 calc R . . 0
C9B C -0.14674(16) 1.5936(6) 0.5897(6) 0.1260(18) Uani 1 1 d . . . 0
H31A H -0.1753 1.5575 0.5975 0.189 Uiso 1 1 calc R . . 0
H31B H -0.1477 1.6458 0.5229 0.189 Uiso 1 1 calc R . . 0
H31C H -0.1383 1.6442 0.6553 0.189 Uiso 1 1 calc R . . 0
C12B C 0.09213(16) 1.6208(5) 0.7672(5) 0.1067(13) Uani 1 1 d . . . 0
H32A H 0.1197 1.5784 0.7844 0.160 Uiso 1 1 calc R . . 0
H32B H 0.0929 1.7024 0.8032 0.160 Uiso 1 1 calc R . . 0
H32C H 0.0871 1.6312 0.6865 0.160 Uiso 1 1 calc R . . 0
C7A C 0.24816(15) 1.1874(8) 0.3478(5) 0.127(2) Uani 1 1 d . . . 0
C11A C 0.05972(18) 1.0849(8) 0.0605(4) 0.137(3) Uani 1 1 d . . . 0
H34A H 0.0301 1.0605 0.0729 0.206 Uiso 1 1 calc R . . 0
H34B H 0.0637 1.0834 -0.0194 0.206 Uiso 1 1 calc R . . 0
H34C H 0.0652 1.1689 0.0895 0.206 Uiso 1 1 calc R . . 0
C8A C 0.24939(18) 1.2697(9) 0.4540(6) 0.151(3) Uani 1 1 d . . . 0
H36A H 0.2537 1.3566 0.4335 0.227 Uiso 1 1 calc R . . 0
H36B H 0.2732 1.2428 0.5065 0.227 Uiso 1 1 calc R . . 0
H36C H 0.2221 1.2615 0.4889 0.227 Uiso 1 1 calc R . . 0
C12A C 0.0838(3) 0.8550(9) 0.0855(7) 0.164(3) Uani 1 1 d . . . 0
H38A H 0.0540 0.8317 0.0962 0.246 Uiso 1 1 calc R . . 0
H38B H 0.1035 0.8013 0.1310 0.246 Uiso 1 1 calc R . . 0
H38C H 0.0892 0.8453 0.0068 0.246 Uiso 1 1 calc R . . 0
C9A C 0.28892(17) 1.2036(11) 0.2854(7) 0.168(4) Uani 1 1 d . . . 0
H37A H 0.2923 1.2913 0.2664 0.252 Uiso 1 1 calc R . . 0
H37B H 0.2864 1.1539 0.2171 0.252 Uiso 1 1 calc R . . 0
H37C H 0.3141 1.1760 0.3329 0.252 Uiso 1 1 calc R . . 0
C7L C 0.2495(6) 0.3139(18) 0.9540(12) 0.227(5) Uiso 1 1 d . . . 1
C2L C 0.2207(7) 0.244(2) 0.8829(19) 0.261(7) Uiso 1 1 d . . . 0
C5L C 0.3015(8) 0.145(3) 0.910(2) 0.311(9) Uiso 1 1 d . . . 1
C6L C 0.2881(7) 0.255(2) 0.9551(17) 0.267(7) Uiso 1 1 d . . . 1
C3L C 0.2176(9) 0.155(3) 0.801(2) 0.330(11) Uiso 1 1 d . . . 1
C4L C 0.2653(8) 0.102(3) 0.823(2) 0.307(9) Uiso 1 1 d . . . 1
C1L C 0.1779(10) 0.299(3) 0.882(2) 0.356(11) Uiso 1 1 d . . . 3

loop_
_atom_site_aniso_label
_atom_site_aniso_U_11
_atom_site_aniso_U_22
_atom_site_aniso_U_33
_atom_site_aniso_U_23
_atom_site_aniso_U_13
_atom_site_aniso_U_12
Se 0.1500(4) 0.0492(2) 0.1111(3) -0.01603(18) -0.0071(2) 0.0060(2)
P 0.0970(4) 0.0511(4) 0.0633(3) 0.0040(3) 0.0046(3) 0.0109(3)
S 0.1238(7) 0.0999(8) 0.0731(4) 0.0072(5) -0.0074(4) 0.0258(6)
O2B 0.0811(11) 0.0704(15) 0.0806(12) 0.0071(11) 0.0098(9) 0.0003(10)
O4B 0.0897(13) 0.0661(15) 0.0858(13) -0.0057(11) -0.0077(10) -0.0039(10)
C6B 0.0883(16) 0.0517(16) 0.0638(14) 0.0060(11) 0.0170(12) -0.0005(12)
O6B 0.0894(11) 0.0481(10) 0.0636(10) 0.0035(8) 0.0147(8) 0.0067(8)
C5B 0.0758(13) 0.0492(14) 0.0546(12) -0.0003(10) 0.0144(10) -0.0019(10)
O3B 0.0951(14) 0.0773(17) 0.0948(15) -0.0313(13) 0.0036(11) -0.0032(12)
O1B 0.0843(11) 0.0705(15) 0.0630(10) 0.0058(9) 0.0232(9) 0.0024(9)
C5A 0.0980(19) 0.079(2) 0.0686(14) -0.0086(15) 0.0039(13) 0.0348(17)
C10B 0.0928(18) 0.075(2) 0.0786(17) -0.0121(16) 0.0057(13) -0.0136(16)
C4B 0.0737(13) 0.0508(14) 0.0607(12) 0.0002(10) 0.0093(10) -0.0043(10)
O3A 0.1089(17) 0.133(3) 0.0712(12) -0.0177(16) 0.0098(11) 0.0317(17)
O1A 0.1150(18) 0.106(2) 0.0902(15) -0.0009(15) 0.0127(13) 0.0562(17)
O6A 0.1076(14) 0.0649(14) 0.0698(11) 0.0015(9) 0.0155(10) 0.0242(11)
C7B 0.0768(16) 0.086(3) 0.095(2) 0.0090(18) 0.0101(15) 0.0051(15)
C3B 0.0908(17) 0.0516(16) 0.0778(17) -0.0041(13) 0.0092(13) -0.0034(13)
C4A 0.0861(17) 0.098(3) 0.0656(15) -0.0111(16) 0.0010(13) 0.0268(17)
C2B 0.0907(17) 0.0563(17) 0.0826(17) -0.0062(14) 0.0112(13) 0.0097(14)
C1B 0.0924(18) 0.080(2) 0.0727(16) -0.0039(15) 0.0257(14) 0.0111(16)
O1'B 0.0754(12) 0.110(3) 0.0963(15) 0.0207(15) 0.0151(11) -0.0046(12)
O2A 0.0802(14) 0.133(3) 0.126(2) -0.002(2) -0.0083(14) 0.0225(16)
O4A 0.1096(17) 0.138(3) 0.0733(13) -0.0182(16) 0.0095(12) 0.0013(18)
C3A 0.093(2) 0.110(3) 0.0689(17) -0.0039(18) 0.0025(14) 0.028(2)
O1'A 0.1019(18) 0.149(4) 0.109(2) -0.005(2) -0.0121(15) 0.046(2)
C1A 0.101(2) 0.125(4) 0.090(2) -0.011(2) 0.0092(18) 0.050(2)
C10A 0.111(3) 0.149(5) 0.078(2) -0.040(3) 0.0037(18) 0.017(3)
C6A 0.127(3) 0.073(2) 0.083(2) -0.0042(16) 0.0132(19) 0.039(2)
C2A 0.089(2) 0.141(4) 0.085(2) 0.003(2) 0.0100(17) 0.035(2)
C8B 0.092(2) 0.116(4) 0.107(3) -0.003(3) 0.0019(19) -0.016(2)
C11B 0.128(3) 0.152(5) 0.083(2) -0.017(3) 0.006(2) -0.013(3)
C9B 0.096(2) 0.123(5) 0.160(5) 0.008(4) 0.010(3) 0.035(3)
C12B 0.106(3) 0.085(3) 0.130(3) -0.010(3) 0.013(2) -0.028(2)
C7A 0.081(2) 0.165(6) 0.132(4) -0.004(4) -0.010(2) 0.039(3)
C11A 0.130(3) 0.201(7) 0.077(2) -0.034(3) -0.017(2) 0.061(4)
C8A 0.099(3) 0.183(7) 0.166(5) -0.051(5) -0.028(3) 0.037(4)
C12A 0.184(6) 0.173(9) 0.136(5) -0.069(5) 0.019(4) -0.002(6)
C9A 0.087(3) 0.249(11) 0.166(6) 0.017(6) 0.009(3) 0.023(4)

loop_
_atom_type_symbol
_atom_type_description
_atom_type_scat_dispersion_real
_atom_type_scat_dispersion_imag
_atom_type_scat_source
C C 0.0033 0.0016 'International Tables Vol C Tables 4.2.6.8 and 6.1.1.4'
H H 0.0000 0.0000 'International Tables Vol C Tables 4.2.6.8 and 6.1.1.4'
O O 0.0106 0.0060 'International Tables Vol C Tables 4.2.6.8 and 6.1.1.4'
P P 0.1023 0.0942 'International Tables Vol C Tables 4.2.6.8 and 6.1.1.4'
S S 0.1246 0.1234 'International Tables Vol C Tables 4.2.6.8 and 6.1.1.4'
Se Se -0.0929 2.2259 'International Tables Vol C Tables 4.2.6.8 and 6.1.1.4'

loop_
_geom_angle_atom_site_label_1
_geom_angle_atom_site_label_2
_geom_angle_atom_site_label_3
_geom_angle
_geom_angle_site_symmetry_1
_geom_angle_site_symmetry_3
_geom_angle_publ_flag
P Se Se 106.37(3) 2_556 2_556 ?
O6A P O6B 96.65(12) . . ?
O6A P S 118.87(11) . . ?
O6B P S 117.54(10) . . ?
O6A P Se 109.56(11) . 2_556 ?
O6B P Se 107.41(9) . 2_556 ?
S P Se 106.18(6) . 2_556 ?
C2B O2B C7B 106.5(3) . . ?
C10B O4B C4B 109.2(3) . . ?
O6B C6B C5B 105.6(2) . . ?
O6B C6B H3A 110.6 . . ?
C5B C6B H3A 110.6 . . ?
O6B C6B H3B 110.6 . . ?
C5B C6B H3B 110.6 . . ?
H3A C6B H3B 108.8 . . ?
C6B O6B P 117.94(18) . . ?
O1B C5B C6B 104.8(2) . . ?
O1B C5B C4B 110.0(2) . . ?
C6B C5B C4B 113.7(2) . . ?
O1B C5B H5 109.4 . . ?
C6B C5B H5 109.4 . . ?
C4B C5B H5 109.4 . . ?
C10B O3B C3B 107.4(3) . . ?
C1B O1B C5B 114.2(2) . . ?
O1A C5A C6A 105.4(3) . . ?
O1A C5A C4A 110.1(3) . . ?
C6A C5A C4A 114.3(3) . . ?
O1A C5A H8 109.0 . . ?
C6A C5A H8 109.0 . . ?
C4A C5A H8 109.0 . . ?
O3B C10B O4B 106.2(3) . . ?
O3B C10B C12B 110.3(4) . . ?
O4B C10B C12B 109.7(3) . . ?
O3B C10B C11B 108.6(4) . . ?
O4B C10B C11B 108.8(4) . . ?
C12B C10B C11B 113.1(4) . . ?
O4B C4B C5B 110.1(2) . . ?
O4B C4B C3B 104.6(2) . . ?
C5B C4B C3B 112.3(2) . . ?
O4B C4B H10 109.9 . . ?
C5B C4B H10 109.9 . . ?
C3B C4B H10 109.9 . . ?
C10A O3A C3A 106.1(3) . . ?
C1A O1A C5A 114.3(4) . . ?
C6A O6A P 121.1(2) . . ?
O2B C7B O1'B 104.0(3) . . ?
O2B C7B C8B 109.5(3) . . ?
O1'B C7B C8B 109.2(4) . . ?
O2B C7B C9B 110.4(4) . . ?
O1'B C7B C9B 109.7(4) . . ?
C8B C7B C9B 113.6(4) . . ?
O3B C3B C2B 106.1(3) . . ?
O3B C3B C4B 104.1(3) . . ?
C2B C3B C4B 114.8(3) . . ?
O3B C3B H15 110.5 . . ?
C2B C3B H15 110.5 . . ?
C4B C3B H15 110.5 . . ?
O4A C4A C5A 108.6(4) . . ?
O4A C4A C3A 104.4(3) . . ?
C5A C4A C3A 113.2(3) . . ?
O4A C4A H16 110.2 . . ?
C5A C4A H16 110.2 . . ?
C3A C4A H16 110.2 . . ?
O2B C2B C3B 108.9(3) . . ?
O2B C2B C1B 103.9(3) . . ?
C3B C2B C1B 113.9(3) . . ?
O2B C2B H17 110.0 . . ?
C3B C2B H17 110.0 . . ?
C1B C2B H17 110.0 . . ?
O1B C1B O1'B 110.3(3) . . ?
O1B C1B C2B 115.0(3) . . ?
O1'B C1B C2B 103.4(3) . . ?
O1B C1B H18 109.3 . . ?
O1'B C1B H18 109.3 . . ?
C2B C1B H18 109.3 . . ?
C1B O1'B C7B 110.5(3) . . ?
C7A O2A C2A 105.6(5) . . ?
C10A O4A C4A 107.4(4) . . ?
O3A C3A C2A 108.1(3) . . ?
O3A C3A C4A 104.3(4) . . ?
C2A C3A C4A 114.0(3) . . ?
O3A C3A H22 110.1 . . ?
C2A C3A H22 110.1 . . ?
C4A C3A H22 110.1 . . ?
C7A O1'A C1A 110.2(4) . . ?
O1'A C1A O1A 110.9(3) . . ?
O1'A C1A C2A 103.6(5) . . ?
O1A C1A C2A 114.4(3) . . ?
O1'A C1A H24 109.3 . . ?
O1A C1A H24 109.3 . . ?
C2A C1A H24 109.3 . . ?
O3A C10A O4A 105.2(3) . . ?
O3A C10A C11A 111.4(6) . . ?
O4A C10A C11A 110.7(4) . . ?
O3A C10A C12A 108.4(5) . . ?
O4A C10A C12A 107.2(6) . . ?
C11A C10A C12A 113.5(5) . . ?
O6A C6A C5A 107.5(3) . . ?
O6A C6A H27A 110.2 . . ?
C5A C6A H27A 110.2 . . ?
O6A C6A H27B 110.2 . . ?
C5A C6A H27B 110.2 . . ?
H27A C6A H27B 108.5 . . ?
O2A C2A C1A 104.1(4) . . ?
O2A C2A C3A 107.3(4) . . ?
C1A C2A C3A 115.8(5) . . ?
O2A C2A H28 109.8 . . ?
C1A C2A H28 109.8 . . ?
C3A C2A H28 109.8 . . ?
C7B C8B H29A 109.5 . . ?
C7B C8B H29B 109.5 . . ?
H29A C8B H29B 109.5 . . ?
C7B C8B H29C 109.5 . . ?
H29A C8B H29C 109.5 . . ?
H29B C8B H29C 109.5 . . ?
C10B C11B H30A 109.5 . . ?
C10B C11B H30B 109.5 . . ?
H30A C11B H30B 109.5 . . ?
C10B C11B H30C 109.5 . . ?
H30A C11B H30C 109.5 . . ?
H30B C11B H30C 109.5 . . ?
C7B C9B H31A 109.5 . . ?
C7B C9B H31B 109.5 . . ?
H31A C9B H31B 109.5 . . ?
C7B C9B H31C 109.5 . . ?
H31A C9B H31C 109.5 . . ?
H31B C9B H31C 109.5 . . ?
C10B C12B H32A 109.5 . . ?
C10B C12B H32B 109.5 . . ?
H32A C12B H32B 109.5 . . ?
C10B C12B H32C 109.5 . . ?
H32A C12B H32C 109.5 . . ?
H32B C12B H32C 109.5 . . ?
O1'A C7A O2A 105.7(5) . . ?
O1'A C7A C9A 111.4(6) . . ?
O2A C7A C9A 110.8(6) . . ?
O1'A C7A C8A 109.5(6) . . ?
O2A C7A C8A 107.6(5) . . ?
C9A C7A C8A 111.6(7) . . ?
C10A C11A H34A 109.5 . . ?
C10A C11A H34B 109.5 . . ?
H34A C11A H34B 109.5 . . ?
C10A C11A H34C 109.5 . . ?
H34A C11A H34C 109.5 . . ?
H34B C11A H34C 109.5 . . ?
C7A C8A H36A 109.5 . . ?
C7A C8A H36B 109.5 . . ?
H36A C8A H36B 109.5 . . ?
C7A C8A H36C 109.5 . . ?
H36A C8A H36C 109.5 . . ?
H36B C8A H36C 109.5 . . ?
C10A C12A H38A 109.5 . . ?
C10A C12A H38B 109.5 . . ?
H38A C12A H38B 109.5 . . ?
C10A C12A H38C 109.5 . . ?
H38A C12A H38C 109.5 . . ?
H38B C12A H38C 109.5 . . ?
C7A C9A H37A 109.5 . . ?
C7A C9A H37B 109.5 . . ?
H37A C9A H37B 109.5 . . ?
C7A C9A H37C 109.5 . . ?
H37A C9A H37C 109.5 . . ?
H37B C9A H37C 109.5 . . ?
C6L C7L C2L 106.1(19) . . ?
C3L C2L C7L 145(2) . . ?
C3L C2L C1L 105(2) . . ?
C7L C2L C1L 109(2) . . ?
C6L C5L C4L 107(2) . . ?
C7L C6L C5L 134(2) . . ?
C2L C3L C4L 97(2) . . ?
C5L C4L C3L 129(3) . . ?

loop_
_geom_bond_atom_site_label_1
_geom_bond_atom_site_label_2
_geom_bond_distance
_geom_bond_site_symmetry_2
_geom_bond_publ_flag
Se P 2.2164(10) 2_556 ?
Se Se 2.3410(11) 2_556 ?
P O6A 1.565(2) . ?
P O6B 1.584(2) . ?
P S 1.9146(13) . ?
P Se 2.2166(10) 2_556 ?
O2B C2B 1.414(4) . ?
O2B C7B 1.431(4) . ?
O4B C10B 1.416(5) . ?
O4B C4B 1.427(4) . ?
C6B O6B 1.455(3) . ?
C6B C5B 1.511(4) . ?
C6B H3A 0.9700 . ?
C6B H3B 0.9700 . ?
C5B O1B 1.435(3) . ?
C5B C4B 1.511(4) . ?
C5B H5 0.9800 . ?
O3B C10B 1.409(5) . ?
O3B C3B 1.425(4) . ?
O1B C1B 1.402(4) . ?
C5A O1A 1.426(4) . ?
C5A C6A 1.483(6) . ?
C5A C4A 1.518(5) . ?
C5A H8 0.9800 . ?
C10B C12B 1.517(6) . ?
C10B C11B 1.510(6) . ?
C4B C3B 1.530(4) . ?
C4B H10 0.9800 . ?
O3A C10A 1.408(6) . ?
O3A C3A 1.418(6) . ?
O1A C1A 1.408(7) . ?
O6A C6A 1.453(4) . ?
C7B O1'B 1.434(5) . ?
C7B C8B 1.476(7) . ?
C7B C9B 1.510(6) . ?
C3B C2B 1.511(5) . ?
C3B H15 0.9800 . ?
C4A O4A 1.426(6) . ?
C4A C3A 1.535(5) . ?
C4A H16 0.9800 . ?
C2B C1B 1.521(5) . ?
C2B H17 0.9800 . ?
C1B O1'B 1.418(5) . ?
C1B H18 0.9800 . ?
O2A C7A 1.412(5) . ?
O2A C2A 1.427(7) . ?
O4A C10A 1.424(5) . ?
C3A C2A 1.527(5) . ?
C3A H22 0.9800 . ?
O1'A C7A 1.404(9) . ?
O1'A C1A 1.413(6) . ?
C1A C2A 1.518(7) . ?
C1A H24 0.9800 . ?
C10A C11A 1.506(8) . ?
C10A C12A 1.537(11) . ?
C6A H27A 0.9700 . ?
C6A H27B 0.9700 . ?
C2A H28 0.9800 . ?
C8B H29A 0.9600 . ?
C8B H29B 0.9600 . ?
C8B H29C 0.9600 . ?
C11B H30A 0.9600 . ?
C11B H30B 0.9600 . ?
C11B H30C 0.9600 . ?
C9B H31A 0.9600 . ?
C9B H31B 0.9600 . ?
C9B H31C 0.9600 . ?
C12B H32A 0.9600 . ?
C12B H32B 0.9600 . ?
C12B H32C 0.9600 . ?
C7A C9A 1.500(9) . ?
C7A C8A 1.522(9) . ?
C11A H34A 0.9600 . ?
C11A H34B 0.9600 . ?
C11A H34C 0.9600 . ?
C8A H36A 0.9600 . ?
C8A H36B 0.9600 . ?
C8A H36C 0.9600 . ?
C12A H38A 0.9600 . ?
C12A H38B 0.9600 . ?
C12A H38C 0.9600 . ?
C9A H37A 0.9600 . ?
C9A H37B 0.9600 . ?
C9A H37C 0.9600 . ?
C7L C6L 1.33(2) . ?
C7L C2L 1.38(2) . ?
C2L C3L 1.35(3) . ?
C2L C1L 1.42(3) . ?
C5L C6L 1.35(3) . ?
C5L C4L 1.52(3) . ?
C3L C4L 1.56(3) . ?
